data_1573989
loop_
_publ_author_name
'Hang, Nan-Nan'
'Tong, En-Guang'
'Qi, Ting'
'Sun, Chao'
'Ming, Jialin'

_publ_section_title
;
 Asymmetric synthesis of metallocenes with planar and central chirality by
 rhodium-catalyzed desymmetrization reactions.
;
_journal_issue 14
_journal_name_full 'Chemical science'
_journal_page_first 5880
_journal_page_last 5886
_journal_paper_doi 10.1039/d5sc00158g
_journal_volume 16
_journal_year 2025
_chemical_absolute_configuration ad
_chemical_formula_moiety 'C18 H15 Br Fe O2'
_chemical_formula_sum 'C18 H15 Br Fe O2'
_chemical_formula_weight 399.06
_space_group_crystal_system triclinic
_space_group_IT_number 1
_space_group_name_Hall 'P 1'
_space_group_name_H-M_alt 'P 1'
_atom_sites_solution_hydrogens geom
_atom_sites_solution_primary direct
_audit_creation_date 2023-04-11
_audit_creation_method
;
Olex2 1.5-beta
(compiled 2022.04.07 svn.rca3783a0 for OlexSys, GUI svn.r6439)
;
_audit_update_record
;
2024-11-15 deposited with the CCDC.	2025-02-26 downloaded from the CCDC.
;
_cell_angle_alpha 80.360(4)
_cell_angle_beta 73.628(5)
_cell_angle_gamma 82.082(5)
_cell_formula_units_Z 2
_cell_length_a 7.6130(5)
_cell_length_b 8.5829(4)
_cell_length_c 12.8193(7)
_cell_measurement_reflns_used 6293
_cell_measurement_temperature 219.99(10)
_cell_measurement_theta_max 73.2370
_cell_measurement_theta_min 3.5620
_cell_volume 788.68(8)
_computing_cell_refinement 'CrysAlisPro 1.171.38.43f (Rigaku OD, 2015)'
_computing_data_collection 'CrysAlisPro 1.171.38.43f (Rigaku OD, 2015)'
_computing_data_reduction 'CrysAlisPro 1.171.38.43f (Rigaku OD, 2015)'
_computing_molecular_graphics 'Olex2 1.5-beta (Dolomanov et al., 2009)'
_computing_publication_material 'Olex2 1.5-beta (Dolomanov et al., 2009)'
_computing_structure_refinement 'SHELXL 2018/3 (Sheldrick, 2015)'
_computing_structure_solution 'SHELXS  (Sheldrick, 2008)'
_diffrn_ambient_environment N~2~
_diffrn_ambient_temperature 219.99(10)
_diffrn_detector 'CCD plate'
_diffrn_detector_area_resol_mean 5.2684
_diffrn_detector_type AtlasS2
_diffrn_measured_fraction_theta_full 0.997
_diffrn_measured_fraction_theta_max 0.977
_diffrn_measurement_details
;
List of Runs (angles in degrees, time in seconds):

  # Type    Start    End  Width  t~exp~   \w     \q     \k     \f   Frames
#--------------------------------------------------------------------------
  1  \w   -114.00 -59.00   1.00    1.30    --  -40.98 -37.00 150.00   55
  2  \w    -58.00 -20.00   1.00    1.30    --  -40.98 -37.00 150.00   38
  3  \w   -112.00 -13.00   1.00    1.30    --  -40.98 -57.00 -60.00   99
  4  \w    -63.00  31.00   1.00    1.30    --  -40.98  37.00 -60.00   94
  5  \w     24.00  81.00   1.00    1.30    --   40.98-125.00-180.00   57
  6  \w      1.00  81.00   1.00    1.30    --   40.98 -99.00  30.00   80
  7  \w     27.00  63.00   1.00    1.30    --   40.98-125.00   0.00   36
  8  \w     14.00  39.00   1.00    1.30    --   40.98  57.00   0.00   25
  9  \w      6.00  31.00   1.00    1.30    --   42.00  87.00 -61.95   25
 10  \w      6.00  33.00   1.00    1.30    --   42.00  88.00 110.54   27
 11  \w     11.00  38.00   1.00    1.30    --   46.00  84.00  23.98   27
 12  \w     20.00  45.00   1.00    1.30    --   50.00  81.00-172.02   25
 13  \w     20.00  46.00   1.00    1.30    --   54.00  81.00  75.40   26
 14  \w     21.00  46.00   1.00    1.30    --   54.00  79.00 -23.38   25
 15  \w     65.00 107.00   1.00    1.30    --   58.00  76.00 127.22   42
 16  \w     26.00  52.00   1.00    1.30    --   58.00  76.00 127.22   26
 17  \w     32.00  59.00   1.00    1.30    --   62.00  77.00 -15.17   27
 18  \w     29.00  61.00   1.00    1.30    --   62.00  77.00 140.59   32
 19  \w     30.00  79.00   1.00    1.30    --   62.00  77.00  33.99   49
 20  \w     85.00 136.00   1.00    1.30    --   62.00  77.00 -15.17   51
 21  \w     34.00  71.00   1.00    1.30    --   66.00  77.00 -67.12   37
 22  \w     35.00  66.00   1.00    1.30    --   66.00  76.00 156.69   31
 23  \w     90.00 142.00   1.00    1.30    --   66.00  77.00-151.98   52
 24  \w     34.00  70.00   1.00    1.30    --   66.00  77.00-151.98   36
 25  \w    113.00 146.00   1.00    1.30    --   70.00  77.00-103.11   33
 26  \w     37.00  72.00   1.00    1.30    --   70.00  77.00-103.11   35
 27  \w     76.00 178.00   1.00    2.60    --  107.58  77.00-150.00  102
 28  \w     82.00 131.00   1.00    2.60    --  107.58  61.00  30.00   49
 29  \w     79.00 131.00   1.00    2.60    --  107.58  77.00 150.00   52
 30  \w     75.00 146.00   1.00    2.60    --  107.58  77.00 -90.00   71
 31  \w     75.00 101.00   1.00    2.60    --  107.58  77.00 -30.00   26
 32  \w     78.00 104.00   1.00    2.60    --  107.58  61.00  60.00   26
 33  \w     81.00 108.00   1.00    2.60    --  107.58  61.00 150.00   27
 34  \w     80.00 176.00   1.00    2.60    --  107.58  61.00 -60.00   96
 35  \w     75.00 102.00   1.00    2.60    --  107.58  77.00   0.00   27
 36  \w    123.00 176.00   1.00    2.60    --  107.58  77.00 120.00   53
 37  \w     36.00 120.00   1.00    2.60    --  107.58-125.00  60.00   84
 38  \w     76.00 145.00   1.00    2.60    --  107.58  77.00  90.00   69
 39  \w     25.00 106.00   1.00    2.60    --  107.58 -94.00 150.00   81
 40  \w     76.00 177.00   1.00    2.60    --  107.58  77.00-180.00  101
 41  \w     78.00 105.00   1.00    2.60    --  107.58  61.00 -30.00   27
 42  \w     76.00 101.00   1.00    2.60    --  107.58  77.00 120.00   25
 43  \w    153.00 178.00   1.00    2.60    --  107.58  61.00  90.00   25
 44  \w     78.00 135.00   1.00    2.60    --  107.58  61.00-180.00   57
 45  \w    119.00 174.00   1.00    2.60    --  107.58  77.00  60.00   55
 46  \w     75.00 174.00   1.00    2.60    --  107.58  77.00  30.00   99
 47  \w     83.00 120.00   1.00    2.60    --  107.58  61.00  90.00   37
 48  \w     75.00 102.00   1.00    2.60    --  107.58  77.00  60.00   27
 49  \w    143.00 170.00   1.00    2.60    --  107.58  61.00   0.00   27
 50  \w     75.00 151.00   1.00    2.60    --  107.58  77.00-120.00   76
 51  \w     81.00 113.00   1.00    2.60    --  107.58  61.00   0.00   32
 52  \w    117.00 172.00   1.00    2.60    --  107.58  77.00 -30.00   55
 53  \w    140.00 178.00   1.00    2.60    --  107.58 125.00-150.00   38
 54  \w     41.00 133.00   1.00    2.60    --  107.58 -77.00-150.00   92
;
_diffrn_measurement_device 'four-circle diffractometer'
_diffrn_measurement_device_type 'SuperNova, Dual, Cu at zero, AtlasS2'
_diffrn_measurement_method '\w scans'
_diffrn_orient_matrix_type 'CrysAlisPro convention (1999,Acta A55,543-557)'
_diffrn_orient_matrix_UB_11 -0.0554608000
_diffrn_orient_matrix_UB_12 -0.1576470000
_diffrn_orient_matrix_UB_13 0.0715176000
_diffrn_orient_matrix_UB_21 -0.1276656000
_diffrn_orient_matrix_UB_22 0.0926571000
_diffrn_orient_matrix_UB_23 0.0901135000
_diffrn_orient_matrix_UB_31 -0.1597508000
_diffrn_orient_matrix_UB_32 0.0039082000
_diffrn_orient_matrix_UB_33 -0.0524035000
_diffrn_radiation_monochromator mirror
_diffrn_radiation_probe x-ray
_diffrn_radiation_type 'Cu K\a'
_diffrn_radiation_wavelength 1.54184
_diffrn_reflns_av_R_equivalents 0.0551
_diffrn_reflns_av_unetI/netI 0.0644
_diffrn_reflns_Laue_measured_fraction_full 0.997
_diffrn_reflns_Laue_measured_fraction_max 0.977
_diffrn_reflns_limit_h_max 9
_diffrn_reflns_limit_h_min -9
_diffrn_reflns_limit_k_max 10
_diffrn_reflns_limit_k_min -10
_diffrn_reflns_limit_l_max 15
_diffrn_reflns_limit_l_min -15
_diffrn_reflns_number 12506
_diffrn_reflns_point_group_measured_fraction_full 0.950
_diffrn_reflns_point_group_measured_fraction_max 0.914
_diffrn_reflns_theta_full 67.684
_diffrn_reflns_theta_max 74.010
_diffrn_reflns_theta_min 3.627
_diffrn_source 'micro-focus sealed X-ray tube'
_diffrn_source_type 'SuperNova (Cu) X-ray Source'
_exptl_absorpt_coefficient_mu 10.660
_exptl_absorpt_correction_T_max 1.00000
_exptl_absorpt_correction_T_min 0.40065
_exptl_absorpt_correction_type multi-scan
_exptl_absorpt_process_details
;
CrysAlisPro 1.171.38.43f (Rigaku Oxford Diffraction, 2015)
Empirical absorption correction using spherical harmonics,
 implemented in SCALE3 ABSPACK scaling algorithm.
;
_exptl_crystal_colour 'light red'
_exptl_crystal_density_diffrn 1.680
_exptl_crystal_description block
_exptl_crystal_F_000 400
_exptl_crystal_size_max 0.16
_exptl_crystal_size_mid 0.12
_exptl_crystal_size_min 0.11
_refine_diff_density_max 0.401
_refine_diff_density_min -0.524
_refine_diff_density_rms 0.082
_refine_ls_abs_structure_details
;
 Flack x determined using 2106 quotients [(I+)-(I-)]/[(I+)+(I-)]
 (Parsons, Flack and Wagner, Acta Cryst. B69 (2013) 249-259).
;
_refine_ls_abs_structure_Flack -0.006(5)
_refine_ls_extinction_method none
_refine_ls_goodness_of_fit_ref 1.080
_refine_ls_hydrogen_treatment constr
_refine_ls_matrix_type full
_refine_ls_number_parameters 399
_refine_ls_number_reflns 5856
_refine_ls_number_restraints 3
_refine_ls_restrained_S_all 1.080
_refine_ls_R_factor_all 0.0507
_refine_ls_R_factor_gt 0.0445
_refine_ls_shift/su_max 0.000
_refine_ls_shift/su_mean 0.000
_refine_ls_structure_factor_coef Fsqd
_refine_ls_weighting_details 'w=1/[\s^2^(Fo^2^)+(0.0484P)^2^+0.4043P] where P=(Fo^2^+2Fc^2^)/3'
_refine_ls_weighting_scheme calc
_refine_ls_wR_factor_gt 0.1133
_refine_ls_wR_factor_ref 0.1195
_reflns_Friedel_coverage 0.870
_reflns_Friedel_fraction_full 0.904
_reflns_Friedel_fraction_max 0.850
_reflns_number_gt 5326
_reflns_number_total 5856
_reflns_threshold_expression 'I > 2\s(I)'
_cod_data_source_file d5sc00158g2.cif
_cod_data_source_block febr
_cod_depositor_comments 'Adding full bibliography for 1573989.cif.'
_cod_database_code 1573989
_shelx_shelxl_version_number 2018/3
_shelx_space_group_comment
;
The symmetry employed for this shelxl refinement is uniquely defined
by the following loop, which should always be used as a source of
symmetry information in preference to the above space-group names.
They are only intended as comments.
;
_olex2_refinement_description
;
1. Fixed Uiso
 At 1.2 times of:
  All C(H) groups
 At 1.5 times of:
  All O(H) groups
2.a Ternary CH refined with riding coordinates:
 C7(H7), C25(H25)
2.b Aromatic/amide H refined with riding coordinates:
 C2(H2), C3(H3), C5(H5), C6(H6), C9(H9), C10(H10), C12(H12), C13(H13),
 C14(H14), C15(H15), C16(H16), C17(H17), C18(H18), C20(H20), C21(H21), C23(H23),
  C24(H24), C28(H28), C29(H29), C30(H30), C31(H31), C32(H32), C33(H33),
 C34(H34), C35(H35), C36(H36)
2.c Idealised tetrahedral OH refined as rotating group:
 O1(H1), O3(H3A)
;
_olex2_date_sample_data_collection 2023-04-08
_olex2_submission_special_instructions 'No special instructions were received'
_oxdiff_exptl_absorpt_empirical_details
;
Empirical correction (ABSPACK) includes:
- Absorption correction using spherical harmonics
- Frame scaling
;
_oxdiff_exptl_absorpt_empirical_full_max 2.558
_oxdiff_exptl_absorpt_empirical_full_min 0.435

loop_
_space_group_symop_operation_xyz
'x, y, z'

loop_
_atom_site_label
_atom_site_type_symbol
_atom_site_fract_x
_atom_site_fract_y
_atom_site_fract_z
_atom_site_U_iso_or_equiv
_atom_site_adp_type
_atom_site_occupancy
_atom_site_site_symmetry_order
_atom_site_calc_flag
_atom_site_refinement_flags_posn
_atom_site_refinement_flags_adp
_atom_site_refinement_flags_occupancy
_atom_site_disorder_assembly
_atom_site_disorder_group
Br1 Br 0.66734(18) 0.20794(15) 0.00398(10) 0.0721(4) Uani 1 1 d . . . . .
Fe03 Fe 1.14082(15) 0.83383(12) 0.29408(9) 0.0311(3) Uani 1 1 d . . . . .
O1 O 1.2137(8) 0.4099(7) 0.2884(5) 0.0403(13) Uani 1 1 d . . . . .
H1 H 1.240767 0.401605 0.346723 0.060 Uiso 1 1 calc R U . . .
O2 O 0.7180(9) 0.6512(7) 0.4816(5) 0.0489(16) Uani 1 1 d . . . . .
C1 C 0.9396(11) 0.4040(8) 0.2320(6) 0.0304(16) Uani 1 1 d . . . . .
C2 C 0.7509(12) 0.3982(10) 0.2597(7) 0.0383(18) Uani 1 1 d . . . . .
H2 H 0.678775 0.433163 0.324654 0.046 Uiso 1 1 calc R U . . .
C3 C 0.6677(13) 0.3413(11) 0.1923(8) 0.045(2) Uani 1 1 d . . . . .
H3 H 0.541140 0.336290 0.211658 0.054 Uiso 1 1 calc R U . . .
C4 C 0.7770(13) 0.2925(10) 0.0960(7) 0.0400(19) Uani 1 1 d . . . . .
C5 C 0.9624(13) 0.2976(10) 0.0655(7) 0.0414(19) Uani 1 1 d . . . . .
H5 H 1.032600 0.263734 -0.000239 0.050 Uiso 1 1 calc R U . . .
C6 C 1.0460(12) 0.3537(10) 0.1330(6) 0.0366(17) Uani 1 1 d . . . . .
H6 H 1.172751 0.357977 0.112548 0.044 Uiso 1 1 calc R U . . .
C7 C 1.0282(11) 0.4780(9) 0.3018(6) 0.0317(16) Uani 1 1 d . . . . .
H7 H 0.959671 0.458153 0.379177 0.038 Uiso 1 1 calc R U . . .
C8 C 1.0203(10) 0.6541(8) 0.2637(6) 0.0267(14) Uani 1 1 d . . . . .
C9 C 1.0718(13) 0.8906(10) 0.1480(7) 0.042(2) Uani 1 1 d . . . . .
H9 H 1.124393 0.964193 0.089436 0.051 Uiso 1 1 calc R U . . .
C10 C 0.9178(12) 0.9233(10) 0.2370(7) 0.0385(18) Uani 1 1 d . . . . .
H10 H 0.851502 1.021580 0.246949 0.046 Uiso 1 1 calc R U . . .
C11 C 0.8829(11) 0.7768(9) 0.3089(6) 0.0308(16) Uani 1 1 d . . . . .
C12 C 0.7490(11) 0.7686(10) 0.4149(7) 0.0361(17) Uani 1 1 d . . . . .
H12 H 0.680013 0.862876 0.433598 0.043 Uiso 1 1 calc R U . . .
C13 C 1.3070(14) 0.7390(12) 0.3945(8) 0.049(2) Uani 1 1 d . . . . .
H13 H 1.324701 0.632471 0.422198 0.059 Uiso 1 1 calc R U . . .
C14 C 1.4074(13) 0.8172(18) 0.2944(9) 0.063(3) Uani 1 1 d . . . . .
H14 H 1.502663 0.769649 0.243030 0.076 Uiso 1 1 calc R U . . .
C15 C 1.342(2) 0.9769(17) 0.2845(11) 0.078(4) Uani 1 1 d . . . . .
H15 H 1.387387 1.054979 0.227176 0.094 Uiso 1 1 calc R U . . .
C16 C 1.1955(19) 0.9984(12) 0.3756(11) 0.065(3) Uani 1 1 d . . . . .
H16 H 1.123071 1.093182 0.389027 0.078 Uiso 1 1 calc R U . . .
C17 C 1.1756(14) 0.8534(13) 0.4438(8) 0.051(2) Uani 1 1 d . . . . .
H17 H 1.088953 0.835910 0.511082 0.061 Uiso 1 1 calc R U . . .
C18 C 1.1315(12) 0.7270(10) 0.1637(7) 0.0396(19) Uani 1 1 d . . . . .
H18 H 1.228617 0.675128 0.115991 0.048 Uiso 1 1 calc R U . . .
Br2 Br -0.41312(14) 0.73723(14) 0.99611(9) 0.0651(4) Uani 1 1 d . . . . .
Fe3 Fe 0.55481(16) 0.17680(13) 0.69450(10) 0.0346(3) Uani 1 1 d . . . . .
O3 O 0.4730(8) 0.6055(8) 0.6925(5) 0.0446(15) Uani 1 1 d . . . . .
H3A H 0.559353 0.602123 0.637345 0.067 Uiso 1 1 calc R U . . .
O4 O 0.2614(12) 0.3491(9) 0.5012(6) 0.0606(19) Uani 1 1 d . . . . .
C19 C 0.1472(11) 0.5972(9) 0.7526(6) 0.0304(15) Uani 1 1 d . . . . .
C20 C 0.1421(11) 0.6602(10) 0.8461(7) 0.0362(17) Uani 1 1 d . . . . .
H20 H 0.251471 0.672326 0.861347 0.043 Uiso 1 1 calc R U . . .
C21 C -0.0261(14) 0.7059(11) 0.9181(7) 0.048(2) Uani 1 1 d . . . . .
H21 H -0.029474 0.750595 0.979935 0.057 Uiso 1 1 calc R U . . .
C22 C -0.1855(12) 0.6834(10) 0.8955(7) 0.0386(19) Uani 1 1 d . . . . .
C23 C -0.1854(13) 0.6213(10) 0.8030(8) 0.0427(19) Uani 1 1 d . . . . .
H23 H -0.295072 0.607024 0.789041 0.051 Uiso 1 1 calc R U . . .
C24 C -0.0172(13) 0.5808(10) 0.7313(7) 0.0408(19) Uani 1 1 d . . . . .
H24 H -0.014918 0.541736 0.667494 0.049 Uiso 1 1 calc R U . . .
C25 C 0.3269(11) 0.5284(9) 0.6810(6) 0.0331(16) Uani 1 1 d . . . . .
H25 H 0.322979 0.545368 0.604097 0.040 Uiso 1 1 calc R U . . .
C26 C 0.3448(11) 0.3532(9) 0.7213(6) 0.0337(16) Uani 1 1 d . . . . .
C27 C 0.2969(13) 0.2262(11) 0.6748(8) 0.0416(19) Uani 1 1 d . . . . .
C28 C 0.3097(15) 0.0834(12) 0.7495(10) 0.056(3) Uani 1 1 d . . . . .
H28 H 0.287201 -0.016600 0.740450 0.067 Uiso 1 1 calc R U . . .
C29 C 0.3617(13) 0.1198(12) 0.8386(8) 0.051(3) Uani 1 1 d . . . . .
H29 H 0.380292 0.047987 0.898255 0.062 Uiso 1 1 calc R U . . .
C30 C 0.3810(13) 0.2837(11) 0.8223(7) 0.044(2) Uani 1 1 d . . . . .
H30 H 0.412671 0.337810 0.870438 0.053 Uiso 1 1 calc R U . . .
C31 C 0.2692(15) 0.2316(12) 0.5675(10) 0.055(3) Uani 1 1 d . . . . .
H31 H 0.256113 0.135699 0.547162 0.066 Uiso 1 1 calc R U . . .
C32 C 0.7953(13) 0.0514(12) 0.7138(8) 0.050(2) Uani 1 1 d . . . . .
H32 H 0.811743 -0.015827 0.775863 0.060 Uiso 1 1 calc R U . . .
C33 C 0.7458(15) 0.0057(11) 0.6258(8) 0.054(3) Uani 1 1 d . . . . .
H33 H 0.722193 -0.095450 0.619867 0.065 Uiso 1 1 calc R U . . .
C34 C 0.7388(16) 0.1444(13) 0.5479(8) 0.060(3) Uani 1 1 d . . . . .
H34 H 0.711679 0.149198 0.481031 0.072 Uiso 1 1 calc R U . . .
C35 C 0.7800(14) 0.2732(12) 0.5895(8) 0.057(3) Uani 1 1 d . . . . .
H35 H 0.783052 0.377686 0.555344 0.068 Uiso 1 1 calc R U . . .
C36 C 0.8160(13) 0.2153(12) 0.6923(8) 0.047(2) Uani 1 1 d . . . . .
H36 H 0.847486 0.274708 0.737484 0.057 Uiso 1 1 calc R U . . .

loop_
_atom_site_aniso_label
_atom_site_aniso_U_11
_atom_site_aniso_U_22
_atom_site_aniso_U_33
_atom_site_aniso_U_23
_atom_site_aniso_U_13
_atom_site_aniso_U_12
Br1 0.0917(9) 0.0889(8) 0.0573(6) -0.0077(6) -0.0440(6) -0.0341(7)
Fe03 0.0346(7) 0.0321(6) 0.0292(6) -0.0031(4) -0.0113(5) -0.0073(5)
O1 0.037(3) 0.044(3) 0.044(3) -0.011(3) -0.021(3) 0.008(3)
O2 0.050(4) 0.045(3) 0.041(3) -0.002(3) 0.003(3) -0.006(3)
C1 0.035(4) 0.028(3) 0.028(3) -0.003(3) -0.008(3) -0.004(3)
C2 0.037(4) 0.042(4) 0.037(4) -0.008(3) -0.010(3) -0.003(3)
C3 0.035(5) 0.049(5) 0.053(5) -0.003(4) -0.017(4) -0.005(4)
C4 0.055(5) 0.039(4) 0.037(4) 0.002(3) -0.029(4) -0.015(4)
C5 0.053(5) 0.045(4) 0.030(4) -0.007(3) -0.014(4) -0.010(4)
C6 0.036(4) 0.042(4) 0.033(4) -0.008(3) -0.012(3) -0.001(3)
C7 0.034(4) 0.036(4) 0.028(3) -0.007(3) -0.012(3) -0.003(3)
C8 0.027(4) 0.032(3) 0.026(3) -0.007(3) -0.012(3) -0.006(3)
C9 0.055(5) 0.042(4) 0.033(4) 0.004(3) -0.017(4) -0.014(4)
C10 0.042(5) 0.036(4) 0.041(4) 0.001(3) -0.022(4) 0.001(3)
C11 0.029(4) 0.035(4) 0.033(4) -0.005(3) -0.014(3) -0.003(3)
C12 0.031(4) 0.039(4) 0.040(4) -0.011(3) -0.012(3) 0.002(3)
C13 0.057(6) 0.050(5) 0.053(5) -0.009(4) -0.037(5) -0.003(4)
C14 0.032(5) 0.124(11) 0.048(6) -0.032(6) -0.018(4) -0.011(6)
C15 0.100(10) 0.088(9) 0.072(8) 0.024(7) -0.055(8) -0.067(8)
C16 0.085(8) 0.041(5) 0.092(9) -0.023(5) -0.053(7) -0.008(5)
C17 0.050(6) 0.074(7) 0.036(4) -0.017(4) -0.012(4) -0.015(5)
C18 0.043(5) 0.046(4) 0.030(4) -0.006(3) -0.005(3) -0.010(4)
Br2 0.0467(6) 0.0710(7) 0.0564(6) 0.0008(5) 0.0078(5) 0.0100(5)
Fe3 0.0399(7) 0.0338(6) 0.0280(6) -0.0004(4) -0.0090(5) -0.0014(5)
O3 0.037(3) 0.058(4) 0.042(3) -0.016(3) -0.006(3) -0.015(3)
O4 0.086(6) 0.053(4) 0.057(4) -0.009(3) -0.044(4) -0.002(4)
C19 0.031(4) 0.034(4) 0.028(3) -0.001(3) -0.012(3) -0.006(3)
C20 0.027(4) 0.052(5) 0.036(4) -0.009(3) -0.016(3) -0.007(3)
C21 0.061(6) 0.050(5) 0.030(4) -0.009(3) -0.010(4) 0.004(4)
C22 0.033(4) 0.037(4) 0.040(4) 0.002(3) -0.006(4) 0.002(3)
C23 0.038(5) 0.045(4) 0.048(5) -0.002(4) -0.019(4) -0.004(4)
C24 0.048(5) 0.038(4) 0.041(4) -0.008(3) -0.018(4) -0.004(4)
C25 0.036(4) 0.040(4) 0.027(4) -0.006(3) -0.011(3) -0.006(3)
C26 0.032(4) 0.041(4) 0.026(3) 0.001(3) -0.007(3) -0.006(3)
C27 0.039(5) 0.041(4) 0.052(5) 0.002(4) -0.025(4) -0.008(4)
C28 0.052(6) 0.042(5) 0.074(7) 0.009(5) -0.019(5) -0.018(4)
C29 0.037(5) 0.060(6) 0.043(5) 0.019(4) -0.006(4) 0.004(4)
C30 0.042(5) 0.055(5) 0.028(4) -0.002(3) -0.006(3) 0.009(4)
C31 0.062(7) 0.047(5) 0.079(7) -0.018(5) -0.051(6) -0.002(4)
C32 0.043(5) 0.049(5) 0.051(5) 0.002(4) -0.011(4) 0.005(4)
C33 0.063(6) 0.040(5) 0.055(6) -0.015(4) -0.006(5) 0.006(4)
C34 0.071(7) 0.064(6) 0.033(4) -0.007(4) -0.001(4) 0.008(5)
C35 0.055(6) 0.045(5) 0.048(5) 0.005(4) 0.013(4) 0.003(4)
C36 0.037(5) 0.050(5) 0.051(5) -0.005(4) -0.007(4) -0.003(4)

loop_
_atom_type_symbol
_atom_type_description
_atom_type_scat_dispersion_real
_atom_type_scat_dispersion_imag
_atom_type_scat_source
C C 0.0181 0.0091 'International Tables Vol C Tables 4.2.6.8 and 6.1.1.4'
H H 0.0000 0.0000 'International Tables Vol C Tables 4.2.6.8 and 6.1.1.4'
Br Br -0.6763 1.2805 'International Tables Vol C Tables 4.2.6.8 and 6.1.1.4'
Fe Fe -1.1336 3.1974 'International Tables Vol C Tables 4.2.6.8 and 6.1.1.4'
O O 0.0492 0.0322 'International Tables Vol C Tables 4.2.6.8 and 6.1.1.4'

loop_
_geom_angle_atom_site_label_1
_geom_angle_atom_site_label_2
_geom_angle_atom_site_label_3
_geom_angle
_geom_angle_site_symmetry_1
_geom_angle_site_symmetry_3
_geom_angle_publ_flag
C8 Fe03 C9 68.9(3) . . ?
C8 Fe03 C13 108.5(3) . . ?
C8 Fe03 C15 159.0(5) . . ?
C8 Fe03 C17 124.4(4) . . ?
C8 Fe03 C18 40.5(3) . . ?
C9 Fe03 C13 155.6(4) . . ?
C9 Fe03 C15 105.8(4) . . ?
C9 Fe03 C18 40.3(4) . . ?
C10 Fe03 C8 69.8(3) . . ?
C10 Fe03 C9 40.7(4) . . ?
C10 Fe03 C13 163.1(4) . . ?
C10 Fe03 C15 120.3(5) . . ?
C10 Fe03 C16 108.2(4) . . ?
C10 Fe03 C17 126.5(4) . . ?
C10 Fe03 C18 68.2(4) . . ?
C11 Fe03 C8 41.6(3) . . ?
C11 Fe03 C9 68.7(3) . . ?
C11 Fe03 C10 41.3(3) . . ?
C11 Fe03 C13 126.4(4) . . ?
C11 Fe03 C15 157.3(5) . . ?
C11 Fe03 C16 123.9(5) . . ?
C11 Fe03 C17 111.1(4) . . ?
C11 Fe03 C18 68.3(3) . . ?
C13 Fe03 C15 67.5(5) . . ?
C13 Fe03 C18 122.0(4) . . ?
C14 Fe03 C8 123.5(4) . . ?
C14 Fe03 C9 119.3(4) . . ?
C14 Fe03 C10 154.5(4) . . ?
C14 Fe03 C11 162.1(5) . . ?
C14 Fe03 C13 40.5(5) . . ?
C14 Fe03 C15 39.9(6) . . ?
C14 Fe03 C16 67.0(5) . . ?
C14 Fe03 C17 67.0(4) . . ?
C14 Fe03 C18 106.7(4) . . ?
C15 Fe03 C18 122.6(5) . . ?
C16 Fe03 C8 160.0(4) . . ?
C16 Fe03 C9 123.3(4) . . ?
C16 Fe03 C13 67.4(4) . . ?
C16 Fe03 C15 39.6(5) . . ?
C16 Fe03 C17 40.0(5) . . ?
C16 Fe03 C18 158.6(4) . . ?
C17 Fe03 C9 161.0(4) . . ?
C17 Fe03 C13 39.8(4) . . ?
C17 Fe03 C15 66.7(5) . . ?
C17 Fe03 C18 158.5(4) . . ?
C7 O1 H1 109.5 . . ?
C2 C1 C6 118.8(8) . . ?
C2 C1 C7 120.8(7) . . ?
C6 C1 C7 120.2(7) . . ?
C1 C2 H2 119.4 . . ?
C1 C2 C3 121.1(8) . . ?
C3 C2 H2 119.4 . . ?
C2 C3 H3 120.9 . . ?
C4 C3 C2 118.3(8) . . ?
C4 C3 H3 120.9 . . ?
C3 C4 Br1 119.2(7) . . ?
C5 C4 Br1 118.4(7) . . ?
C5 C4 C3 122.4(8) . . ?
C4 C5 H5 120.3 . . ?
C4 C5 C6 119.4(8) . . ?
C6 C5 H5 120.3 . . ?
C1 C6 H6 120.0 . . ?
C5 C6 C1 120.0(8) . . ?
C5 C6 H6 120.0 . . ?
O1 C7 C1 109.2(6) . . ?
O1 C7 H7 109.7 . . ?
O1 C7 C8 111.1(6) . . ?
C1 C7 H7 109.7 . . ?
C8 C7 C1 107.4(6) . . ?
C8 C7 H7 109.7 . . ?
C7 C8 Fe03 133.1(5) . . ?
C11 C8 Fe03 69.1(4) . . ?
C11 C8 C7 127.8(6) . . ?
C18 C8 Fe03 70.4(5) . . ?
C18 C8 C7 124.8(7) . . ?
C18 C8 C11 106.6(7) . . ?
Fe03 C9 H9 126.2 . . ?
C10 C9 Fe03 69.3(5) . . ?
C10 C9 H9 125.8 . . ?
C18 C9 Fe03 70.2(5) . . ?
C18 C9 H9 125.8 . . ?
C18 C9 C10 108.3(7) . . ?
Fe03 C10 H10 126.0 . . ?
C9 C10 Fe03 70.0(5) . . ?
C9 C10 H10 126.2 . . ?
C9 C10 C11 107.5(7) . . ?
C11 C10 Fe03 69.3(5) . . ?
C11 C10 H10 126.2 . . ?
C8 C11 Fe03 69.3(4) . . ?
C8 C11 C12 128.6(7) . . ?
C10 C11 Fe03 69.4(5) . . ?
C10 C11 C8 108.0(7) . . ?
C10 C11 C12 122.8(7) . . ?
C12 C11 Fe03 119.7(6) . . ?
O2 C12 C11 126.4(7) . . ?
O2 C12 H12 116.8 . . ?
C11 C12 H12 116.8 . . ?
Fe03 C13 H13 126.2 . . ?
C14 C13 Fe03 68.4(6) . . ?
C14 C13 H13 126.9 . . ?
C17 C13 Fe03 70.0(6) . . ?
C17 C13 H13 126.9 . . ?
C17 C13 C14 106.2(10) . . ?
Fe03 C14 H14 123.6 . . ?
C13 C14 Fe03 71.0(6) . . ?
C13 C14 H14 125.4 . . ?
C15 C14 Fe03 71.5(7) . . ?
C15 C14 C13 109.2(10) . . ?
C15 C14 H14 125.4 . . ?
Fe03 C15 H15 127.1 . . ?
C14 C15 Fe03 68.5(6) . . ?
C14 C15 H15 126.3 . . ?
C16 C15 Fe03 69.7(6) . . ?
C16 C15 C14 107.5(10) . . ?
C16 C15 H15 126.3 . . ?
Fe03 C16 H16 124.7 . . ?
C15 C16 Fe03 70.8(6) . . ?
C15 C16 H16 125.9 . . ?
C15 C16 C17 108.3(10) . . ?
C17 C16 Fe03 70.3(5) . . ?
C17 C16 H16 125.9 . . ?
Fe03 C17 H17 126.0 . . ?
C13 C17 Fe03 70.2(5) . . ?
C13 C17 C16 108.8(9) . . ?
C13 C17 H17 125.6 . . ?
C16 C17 Fe03 69.8(6) . . ?
C16 C17 H17 125.6 . . ?
Fe03 C18 H18 127.8 . . ?
C8 C18 Fe03 69.1(4) . . ?
C8 C18 H18 125.3 . . ?
C9 C18 Fe03 69.5(5) . . ?
C9 C18 C8 109.5(7) . . ?
C9 C18 H18 125.3 . . ?
C26 Fe3 C29 68.7(3) . . ?
C26 Fe3 C30 40.4(3) . . ?
C26 Fe3 C32 154.9(4) . . ?
C26 Fe3 C33 163.4(4) . . ?
C26 Fe3 C36 120.6(4) . . ?
C27 Fe3 C26 42.0(4) . . ?
C27 Fe3 C29 68.9(4) . . ?
C27 Fe3 C30 68.7(4) . . ?
C27 Fe3 C32 160.7(4) . . ?
C27 Fe3 C33 125.2(4) . . ?
C27 Fe3 C34 110.1(4) . . ?
C27 Fe3 C35 123.9(4) . . ?
C27 Fe3 C36 158.5(4) . . ?
C28 Fe3 C26 69.7(4) . . ?
C28 Fe3 C27 41.4(4) . . ?
C28 Fe3 C29 40.3(4) . . ?
C28 Fe3 C30 67.9(4) . . ?
C28 Fe3 C32 122.6(4) . . ?
C28 Fe3 C33 107.5(4) . . ?
C28 Fe3 C34 124.1(5) . . ?
C28 Fe3 C35 160.3(5) . . ?
C28 Fe3 C36 157.8(4) . . ?
C29 Fe3 C30 40.2(4) . . ?
C29 Fe3 C32 105.5(4) . . ?
C29 Fe3 C36 121.4(4) . . ?
C32 Fe3 C30 119.6(4) . . ?
C32 Fe3 C36 40.2(4) . . ?
C33 Fe3 C29 120.3(4) . . ?
C33 Fe3 C30 154.9(4) . . ?
C33 Fe3 C32 40.4(4) . . ?
C33 Fe3 C36 68.3(4) . . ?
C34 Fe3 C26 126.3(4) . . ?
C34 Fe3 C29 157.8(4) . . ?
C34 Fe3 C30 161.7(4) . . ?
C34 Fe3 C32 67.8(4) . . ?
C34 Fe3 C33 40.9(4) . . ?
C34 Fe3 C36 68.0(5) . . ?
C35 Fe3 C26 108.2(3) . . ?
C35 Fe3 C29 158.6(5) . . ?
C35 Fe3 C30 123.9(4) . . ?
C35 Fe3 C32 67.9(4) . . ?
C35 Fe3 C33 68.7(4) . . ?
C35 Fe3 C34 40.5(5) . . ?
C35 Fe3 C36 40.5(4) . . ?
C36 Fe3 C30 106.1(4) . . ?
C25 O3 H3A 109.5 . . ?
C20 C19 C25 121.4(7) . . ?
C24 C19 C20 118.7(7) . . ?
C24 C19 C25 119.5(7) . . ?
C19 C20 H20 119.7 . . ?
C19 C20 C21 120.7(8) . . ?
C21 C20 H20 119.7 . . ?
C20 C21 H21 120.7 . . ?
C22 C21 C20 118.7(8) . . ?
C22 C21 H21 120.7 . . ?
C21 C22 Br2 118.6(7) . . ?
C21 C22 C23 122.1(8) . . ?
C23 C22 Br2 119.2(7) . . ?
C22 C23 H23 120.9 . . ?
C22 C23 C24 118.2(9) . . ?
C24 C23 H23 120.9 . . ?
C19 C24 C23 121.5(8) . . ?
C19 C24 H24 119.2 . . ?
C23 C24 H24 119.2 . . ?
O3 C25 C19 108.4(6) . . ?
O3 C25 H25 110.1 . . ?
O3 C25 C26 111.8(7) . . ?
C19 C25 H25 110.1 . . ?
C26 C25 C19 106.4(6) . . ?
C26 C25 H25 110.1 . . ?
C25 C26 Fe3 133.9(5) . . ?
C27 C26 Fe3 68.5(5) . . ?
C27 C26 C25 126.8(7) . . ?
C30 C26 Fe3 70.3(5) . . ?
C30 C26 C25 125.8(8) . . ?
C30 C26 C27 106.6(7) . . ?
C26 C27 Fe3 69.5(5) . . ?
C28 C27 Fe3 69.2(6) . . ?
C28 C27 C26 106.9(8) . . ?
C28 C27 C31 124.3(9) . . ?
C31 C27 Fe3 119.3(7) . . ?
C31 C27 C26 128.1(8) . . ?
Fe3 C28 H28 126.0 . . ?
C27 C28 Fe3 69.4(5) . . ?
C27 C28 H28 125.7 . . ?
C29 C28 Fe3 70.5(6) . . ?
C29 C28 C27 108.6(9) . . ?
C29 C28 H28 125.7 . . ?
Fe3 C29 H29 126.3 . . ?
C28 C29 Fe3 69.2(6) . . ?
C28 C29 H29 125.8 . . ?
C28 C29 C30 108.5(8) . . ?
C30 C29 Fe3 70.3(5) . . ?
C30 C29 H29 125.8 . . ?
Fe3 C30 H30 127.6 . . ?
C26 C30 Fe3 69.2(5) . . ?
C26 C30 H30 125.3 . . ?
C29 C30 Fe3 69.5(5) . . ?
C29 C30 C26 109.4(9) . . ?
C29 C30 H30 125.3 . . ?
O4 C31 C27 126.3(9) . . ?
O4 C31 H31 116.9 . . ?
C27 C31 H31 116.9 . . ?
Fe3 C32 H32 126.6 . . ?
C33 C32 Fe3 69.5(6) . . ?
C33 C32 H32 125.5 . . ?
C36 C32 Fe3 70.0(6) . . ?
C36 C32 H32 125.5 . . ?
C36 C32 C33 109.1(9) . . ?
Fe3 C33 H33 125.5 . . ?
C32 C33 Fe3 70.0(5) . . ?
C32 C33 H33 126.6 . . ?
C32 C33 C34 106.9(9) . . ?
C34 C33 Fe3 69.4(5) . . ?
C34 C33 H33 126.6 . . ?
Fe3 C34 H34 126.4 . . ?
C33 C34 Fe3 69.7(5) . . ?
C33 C34 H34 125.8 . . ?
C35 C34 Fe3 69.7(5) . . ?
C35 C34 C33 108.4(9) . . ?
C35 C34 H34 125.8 . . ?
Fe3 C35 H35 125.6 . . ?
C34 C35 Fe3 69.8(6) . . ?
C34 C35 H35 126.0 . . ?
C34 C35 C36 108.0(9) . . ?
C36 C35 Fe3 70.2(5) . . ?
C36 C35 H35 126.0 . . ?
Fe3 C36 H36 126.4 . . ?
C32 C36 Fe3 69.8(6) . . ?
C32 C36 C35 107.7(10) . . ?
C32 C36 H36 126.1 . . ?
C35 C36 Fe3 69.2(6) . . ?
C35 C36 H36 126.1 . . ?

loop_
_geom_bond_atom_site_label_1
_geom_bond_atom_site_label_2
_geom_bond_distance
_geom_bond_site_symmetry_2
_geom_bond_publ_flag
Br1 C4 1.905(8) . ?
Fe03 C8 2.041(7) . ?
Fe03 C9 2.049(8) . ?
Fe03 C10 2.040(9) . ?
Fe03 C11 2.038(8) . ?
Fe03 C13 2.050(9) . ?
Fe03 C14 2.016(10) . ?
Fe03 C15 2.055(10) . ?
Fe03 C16 2.040(9) . ?
Fe03 C17 2.047(9) . ?
Fe03 C18 2.058(8) . ?
O1 H1 0.8200 . ?
O1 C7 1.426(10) . ?
O2 C12 1.211(10) . ?
C1 C2 1.385(12) . ?
C1 C6 1.400(10) . ?
C1 C7 1.520(11) . ?
C2 H2 0.9300 . ?
C2 C3 1.387(13) . ?
C3 H3 0.9300 . ?
C3 C4 1.374(13) . ?
C4 C5 1.359(13) . ?
C5 H5 0.9300 . ?
C5 C6 1.386(12) . ?
C6 H6 0.9300 . ?
C7 H7 0.9800 . ?
C7 C8 1.507(10) . ?
C8 C11 1.448(10) . ?
C8 C18 1.420(10) . ?
C9 H9 0.9300 . ?
C9 C10 1.420(12) . ?
C9 C18 1.414(12) . ?
C10 H10 0.9300 . ?
C10 C11 1.438(11) . ?
C11 C12 1.448(11) . ?
C12 H12 0.9300 . ?
C13 H13 0.9300 . ?
C13 C14 1.408(16) . ?
C13 C17 1.394(14) . ?
C14 H14 0.9300 . ?
C14 C15 1.391(19) . ?
C15 H15 0.9300 . ?
C15 C16 1.385(19) . ?
C16 H16 0.9300 . ?
C16 C17 1.396(16) . ?
C17 H17 0.9300 . ?
C18 H18 0.9300 . ?
Br2 C22 1.897(8) . ?
Fe3 C26 2.041(8) . ?
Fe3 C27 2.028(9) . ?
Fe3 C28 2.026(10) . ?
Fe3 C29 2.044(9) . ?
Fe3 C30 2.055(8) . ?
Fe3 C32 2.048(10) . ?
Fe3 C33 2.042(9) . ?
Fe3 C34 2.038(9) . ?
Fe3 C35 2.038(9) . ?
Fe3 C36 2.051(10) . ?
O3 H3A 0.8200 . ?
O3 C25 1.424(10) . ?
O4 C31 1.211(13) . ?
C19 C20 1.384(11) . ?
C19 C24 1.383(12) . ?
C19 C25 1.522(10) . ?
C20 H20 0.9300 . ?
C20 C21 1.400(12) . ?
C21 H21 0.9300 . ?
C21 C22 1.369(14) . ?
C22 C23 1.378(13) . ?
C23 H23 0.9300 . ?
C23 C24 1.388(13) . ?
C24 H24 0.9300 . ?
C25 H25 0.9800 . ?
C25 C26 1.506(10) . ?
C26 C27 1.459(12) . ?
C26 C30 1.416(11) . ?
C27 C28 1.433(13) . ?
C27 C31 1.442(14) . ?
C28 H28 0.9300 . ?
C28 C29 1.402(16) . ?
C29 H29 0.9300 . ?
C29 C30 1.409(14) . ?
C30 H30 0.9300 . ?
C31 H31 0.9300 . ?
C32 H32 0.9300 . ?
C32 C33 1.413(15) . ?
C32 C36 1.409(14) . ?
C33 H33 0.9300 . ?
C33 C34 1.425(14) . ?
C34 H34 0.9300 . ?
C34 C35 1.411(16) . ?
C35 H35 0.9300 . ?
C35 C36 1.416(14) . ?
C36 H36 0.9300 . ?

loop_
_geom_torsion_atom_site_label_1
_geom_torsion_atom_site_label_2
_geom_torsion_atom_site_label_3
_geom_torsion_atom_site_label_4
_geom_torsion
_geom_torsion_site_symmetry_1
_geom_torsion_site_symmetry_2
_geom_torsion_site_symmetry_3
_geom_torsion_site_symmetry_4
_geom_torsion_publ_flag
Br1 C4 C5 C6 -177.8(6) . . . . ?
Fe03 C8 C11 C10 58.8(6) . . . . ?
Fe03 C8 C11 C12 -112.1(8) . . . . ?
Fe03 C8 C18 C9 -57.8(6) . . . . ?
Fe03 C9 C10 C11 -59.4(6) . . . . ?
Fe03 C9 C18 C8 57.6(6) . . . . ?
Fe03 C10 C11 C8 -58.7(5) . . . . ?
Fe03 C10 C11 C12 112.8(8) . . . . ?
Fe03 C11 C12 O2 -93.1(10) . . . . ?
Fe03 C13 C14 C15 61.7(7) . . . . ?
Fe03 C13 C17 C16 -59.3(7) . . . . ?
Fe03 C14 C15 C16 59.0(8) . . . . ?
Fe03 C15 C16 C17 60.6(7) . . . . ?
Fe03 C16 C17 C13 59.6(7) . . . . ?
O1 C7 C8 Fe03 -49.2(9) . . . . ?
O1 C7 C8 C11 -145.4(7) . . . . ?
O1 C7 C8 C18 46.1(10) . . . . ?
C1 C2 C3 C4 -0.9(13) . . . . ?
C1 C7 C8 Fe03 -168.5(5) . . . . ?
C1 C7 C8 C11 95.2(9) . . . . ?
C1 C7 C8 C18 -73.3(9) . . . . ?
C2 C1 C6 C5 -0.8(11) . . . . ?
C2 C1 C7 O1 154.3(7) . . . . ?
C2 C1 C7 C8 -85.2(8) . . . . ?
C2 C3 C4 Br1 178.1(6) . . . . ?
C2 C3 C4 C5 0.3(13) . . . . ?
C3 C4 C5 C6 0.0(13) . . . . ?
C4 C5 C6 C1 0.2(12) . . . . ?
C6 C1 C2 C3 1.2(12) . . . . ?
C6 C1 C7 O1 -31.6(9) . . . . ?
C6 C1 C7 C8 88.9(8) . . . . ?
C7 C1 C2 C3 175.3(8) . . . . ?
C7 C1 C6 C5 -175.0(7) . . . . ?
C7 C8 C11 Fe03 129.1(8) . . . . ?
C7 C8 C11 C10 -172.1(7) . . . . ?
C7 C8 C11 C12 17.0(13) . . . . ?
C7 C8 C18 Fe03 -129.5(8) . . . . ?
C7 C8 C18 C9 172.7(7) . . . . ?
C8 C11 C12 O2 -6.9(15) . . . . ?
C9 C10 C11 Fe03 59.8(6) . . . . ?
C9 C10 C11 C8 1.1(10) . . . . ?
C9 C10 C11 C12 172.6(8) . . . . ?
C10 C9 C18 Fe03 -59.0(6) . . . . ?
C10 C9 C18 C8 -1.5(10) . . . . ?
C10 C11 C12 O2 -176.6(9) . . . . ?
C11 C8 C18 Fe03 59.9(5) . . . . ?
C11 C8 C18 C9 2.1(9) . . . . ?
C13 C14 C15 Fe03 -61.4(7) . . . . ?
C13 C14 C15 C16 -2.4(12) . . . . ?
C14 C13 C17 Fe03 59.1(6) . . . . ?
C14 C13 C17 C16 -0.2(11) . . . . ?
C14 C15 C16 Fe03 -58.3(7) . . . . ?
C14 C15 C16 C17 2.3(12) . . . . ?
C15 C16 C17 Fe03 -60.9(7) . . . . ?
C15 C16 C17 C13 -1.3(12) . . . . ?
C17 C13 C14 Fe03 -60.1(7) . . . . ?
C17 C13 C14 C15 1.6(11) . . . . ?
C18 C8 C11 Fe03 -60.8(5) . . . . ?
C18 C8 C11 C10 -2.0(9) . . . . ?
C18 C8 C11 C12 -172.8(8) . . . . ?
C18 C9 C10 Fe03 59.6(6) . . . . ?
C18 C9 C10 C11 0.2(10) . . . . ?
Br2 C22 C23 C24 -179.1(6) . . . . ?
Fe3 C26 C27 C28 59.3(7) . . . . ?
Fe3 C26 C27 C31 -111.8(10) . . . . ?
Fe3 C26 C30 C29 -57.9(6) . . . . ?
Fe3 C27 C28 C29 59.9(7) . . . . ?
Fe3 C27 C31 O4 -94.7(13) . . . . ?
Fe3 C28 C29 C30 59.6(6) . . . . ?
Fe3 C29 C30 C26 57.7(6) . . . . ?
Fe3 C32 C33 C34 60.0(7) . . . . ?
Fe3 C32 C36 C35 -59.1(7) . . . . ?
Fe3 C33 C34 C35 59.2(7) . . . . ?
Fe3 C34 C35 C36 60.1(7) . . . . ?
Fe3 C35 C36 C32 59.4(7) . . . . ?
O3 C25 C26 Fe3 -49.1(10) . . . . ?
O3 C25 C26 C27 -144.0(8) . . . . ?
O3 C25 C26 C30 47.7(10) . . . . ?
C19 C20 C21 C22 1.6(13) . . . . ?
C19 C25 C26 Fe3 -167.3(6) . . . . ?
C19 C25 C26 C27 97.8(9) . . . . ?
C19 C25 C26 C30 -70.5(10) . . . . ?
C20 C19 C24 C23 -2.0(12) . . . . ?
C20 C19 C25 O3 -27.5(10) . . . . ?
C20 C19 C25 C26 92.9(8) . . . . ?
C20 C21 C22 Br2 177.4(7) . . . . ?
C20 C21 C22 C23 -1.7(13) . . . . ?
C21 C22 C23 C24 0.1(13) . . . . ?
C22 C23 C24 C19 1.9(13) . . . . ?
C24 C19 C20 C21 0.3(12) . . . . ?
C24 C19 C25 O3 159.8(7) . . . . ?
C24 C19 C25 C26 -79.8(9) . . . . ?
C25 C19 C20 C21 -172.5(8) . . . . ?
C25 C19 C24 C23 170.8(8) . . . . ?
C25 C26 C27 Fe3 129.5(8) . . . . ?
C25 C26 C27 C28 -171.2(8) . . . . ?
C25 C26 C27 C31 17.7(15) . . . . ?
C25 C26 C30 Fe3 -130.6(8) . . . . ?
C25 C26 C30 C29 171.6(8) . . . . ?
C26 C27 C28 Fe3 -59.5(6) . . . . ?
C26 C27 C28 C29 0.4(11) . . . . ?
C26 C27 C31 O4 -8.7(18) . . . . ?
C27 C26 C30 Fe3 59.2(6) . . . . ?
C27 C26 C30 C29 1.3(10) . . . . ?
C27 C28 C29 Fe3 -59.1(7) . . . . ?
C27 C28 C29 C30 0.4(11) . . . . ?
C28 C27 C31 O4 -178.4(11) . . . . ?
C28 C29 C30 Fe3 -58.8(7) . . . . ?
C28 C29 C30 C26 -1.1(10) . . . . ?
C30 C26 C27 Fe3 -60.3(6) . . . . ?
C30 C26 C27 C28 -1.0(10) . . . . ?
C30 C26 C27 C31 -172.1(10) . . . . ?
C31 C27 C28 Fe3 112.1(10) . . . . ?
C31 C27 C28 C29 171.9(9) . . . . ?
C32 C33 C34 Fe3 -60.3(7) . . . . ?
C32 C33 C34 C35 -1.2(12) . . . . ?
C33 C32 C36 Fe3 58.7(7) . . . . ?
C33 C32 C36 C35 -0.3(11) . . . . ?
C33 C34 C35 Fe3 -59.1(7) . . . . ?
C33 C34 C35 C36 1.0(12) . . . . ?
C34 C35 C36 Fe3 -59.8(7) . . . . ?
C34 C35 C36 C32 -0.4(11) . . . . ?
C36 C32 C33 Fe3 -59.0(7) . . . . ?
C36 C32 C33 C34 0.9(11) . . . . ?
